data_4028103
loop_
_publ_author_name
'Zheng Zheng'
'Zhipeng Yu'
'Mingdi Yang'
'Feng Jin'
'Qiong Zhang'
'Hongping Zhou'
'Jieying Wu'
'Yupeng Tian'

_publ_section_title
;
 Substituent Group Variations Directing the Molecular Packing, Electronic
 Structure, and Aggregation-Induced Emission Property of Isophorone
 Derivatives
;
_journal_name_full 'Journal of Organic Chemistry'
_journal_page_first 3222
_journal_page_last 3234
_journal_paper_doi 10.1021/jo400116j
_journal_volume 78
_journal_year 2013
_chemical_formula_moiety 'C22 H20 N4'
_chemical_formula_sum 'C22 H20 N4'
_chemical_formula_weight 340.42
_chemical_name_systematic
;
 ?
;
_space_group_IT_number 2
_symmetry_cell_setting triclinic
_symmetry_space_group_name_Hall '-P 1'
_symmetry_space_group_name_H-M 'P -1'
_atom_sites_solution_hydrogens geom
_atom_sites_solution_primary direct
_atom_sites_solution_secondary difmap
_audit_creation_method SHELXL-97
_cell_angle_alpha 90.784(5)
_cell_angle_beta 94.855(5)
_cell_angle_gamma 106.042(5)
_cell_formula_units_Z 2
_cell_length_a 5.743(5)
_cell_length_b 9.430(5)
_cell_length_c 18.057(5)
_cell_measurement_reflns_used 2161
_cell_measurement_temperature 298(2)
_cell_measurement_theta_max 25.48
_cell_measurement_theta_min 2.48
_cell_volume 935.7(10)
_computing_cell_refinement 'Bruker SMART'
_computing_data_collection 'Bruker SMART'
_computing_data_reduction 'Bruker SAINT'
_computing_molecular_graphics 'Bruker SHELXTL'
_computing_publication_material 'Bruker SHELXTL'
_computing_structure_refinement 'SHELXL-97 (Sheldrick, 1997)'
_computing_structure_solution 'SHELXS-97 (Sheldrick, 1990)'
_diffrn_ambient_temperature 298(2)
_diffrn_measured_fraction_theta_full 0.990
_diffrn_measured_fraction_theta_max 0.990
_diffrn_measurement_device_type 'CCD area detector'
_diffrn_measurement_method 'phi and omega scans'
_diffrn_radiation_monochromator graphite
_diffrn_radiation_source 'fine-focus sealed tube'
_diffrn_radiation_type MoK\a
_diffrn_radiation_wavelength 0.71069
_diffrn_reflns_av_R_equivalents 0.0181
_diffrn_reflns_av_sigmaI/netI 0.0279
_diffrn_reflns_limit_h_max 6
_diffrn_reflns_limit_h_min -6
_diffrn_reflns_limit_k_max 10
_diffrn_reflns_limit_k_min -11
_diffrn_reflns_limit_l_max 21
_diffrn_reflns_limit_l_min -21
_diffrn_reflns_number 6710
_diffrn_reflns_theta_full 25.00
_diffrn_reflns_theta_max 25.00
_diffrn_reflns_theta_min 1.13
_exptl_absorpt_coefficient_mu 0.073
_exptl_absorpt_correction_T_max 0.9855
_exptl_absorpt_correction_T_min 0.9783
_exptl_absorpt_correction_type multi-scan
_exptl_absorpt_process_details sadabs
_exptl_crystal_colour yellow
_exptl_crystal_density_diffrn 1.208
_exptl_crystal_description needle
_exptl_crystal_F_000 360
_exptl_crystal_size_max 0.30
_exptl_crystal_size_mid 0.20
_exptl_crystal_size_min 0.20
_refine_diff_density_max 0.152
_refine_diff_density_min -0.197
_refine_diff_density_rms 0.053
_refine_ls_extinction_method none
_refine_ls_goodness_of_fit_ref 1.021
_refine_ls_hydrogen_treatment constr
_refine_ls_matrix_type full
_refine_ls_number_parameters 237
_refine_ls_number_reflns 3259
_refine_ls_number_restraints 0
_refine_ls_restrained_S_all 1.021
_refine_ls_R_factor_all 0.0589
_refine_ls_R_factor_gt 0.0408
_refine_ls_shift/su_max 0.000
_refine_ls_shift/su_mean 0.000
_refine_ls_structure_factor_coef Fsqd
_refine_ls_weighting_details 'calc w=1/[\s^2^(Fo^2^)+(0.1000P)^2^+0.0000P] where P=(Fo^2^+2Fc^2^)/3'
_refine_ls_weighting_scheme calc
_refine_ls_wR_factor_gt 0.1261
_refine_ls_wR_factor_ref 0.1503
_reflns_number_gt 2447
_reflns_number_total 3259
_reflns_threshold_expression >2sigma(I)
_cod_data_source_file jo400116j_si_002.cif
_cod_data_source_block zz
_cod_database_code 4028103

loop_
_symmetry_equiv_pos_as_xyz
'x, y, z'
'-x, -y, -z'

loop_
_atom_site_label
_atom_site_type_symbol
_atom_site_fract_x
_atom_site_fract_y
_atom_site_fract_z
_atom_site_U_iso_or_equiv
_atom_site_adp_type
_atom_site_occupancy
_atom_site_symmetry_multiplicity
_atom_site_calc_flag
_atom_site_refinement_flags
N2 N -0.6488(2) 0.24288(14) -0.03943(7) 0.0467(4) Uani 1 1 d .
C12 C 0.3457(3) 0.14115(17) 0.27328(8) 0.0454(4) Uani 1 1 d .
C7 C -0.1142(3) 0.25949(17) 0.13871(8) 0.0446(4) Uani 1 1 d .
C18 C 0.7605(3) 0.13363(18) 0.37322(9) 0.0506(4) Uani 1 1 d .
H18A H 0.8948 0.1680 0.3428 0.061 Uiso 1 1 calc R
H18B H 0.8267 0.1102 0.4212 0.061 Uiso 1 1 calc R
C14 C 0.5878(3) -0.00458(17) 0.33706(8) 0.0458(4) Uani 1 1 d .
C4 C -0.4732(3) 0.25034(17) 0.02247(9) 0.0438(4) Uani 1 1 d .
C5 C -0.2877(3) 0.37889(18) 0.03944(10) 0.0512(4) Uani 1 1 d .
H5 H -0.2811 0.4622 0.0118 0.061 Uiso 1 1 calc R
C22 C 0.5074(3) 0.28121(18) 0.31079(9) 0.0533(5) Uani 1 1 d .
H22A H 0.4093 0.3472 0.3201 0.064 Uiso 1 1 calc R
H22B H 0.6259 0.3291 0.2772 0.064 Uiso 1 1 calc R
C10 C 0.0855(3) 0.26320(19) 0.19489(9) 0.0491(4) Uani 1 1 d .
H10 H 0.1763 0.3550 0.2152 0.059 Uiso 1 1 calc R
C8 C -0.3094(3) 0.13301(18) 0.12246(9) 0.0477(4) Uani 1 1 d .
H8 H -0.3191 0.0502 0.1507 0.057 Uiso 1 1 calc R
C11 C 0.1473(3) 0.14447(18) 0.21931(9) 0.0493(4) Uani 1 1 d .
H11 H 0.0516 0.0536 0.1993 0.059 Uiso 1 1 calc R
C13 C 0.3878(3) 0.01019(18) 0.28811(9) 0.0501(4) Uani 1 1 d .
H13 H 0.2811 -0.0749 0.2653 0.060 Uiso 1 1 calc R
C6 C -0.1133(3) 0.38330(18) 0.09719(9) 0.0513(4) Uani 1 1 d .
H6 H 0.0082 0.4709 0.1088 0.062 Uiso 1 1 calc R
N1 N -1.0056(3) 0.20494(18) -0.10538(9) 0.0650(5) Uani 1 1 d .
C15 C 0.6280(3) -0.13939(19) 0.34744(9) 0.0520(4) Uani 1 1 d .
C9 C -0.4863(3) 0.12838(17) 0.06588(9) 0.0470(4) Uani 1 1 d .
H9 H -0.6153 0.0435 0.0565 0.056 Uiso 1 1 calc R
C19 C 0.6424(3) 0.25784(18) 0.38424(9) 0.0496(4) Uani 1 1 d .
C17 C 0.8362(4) -0.1572(2) 0.39191(11) 0.0592(5) Uani 1 1 d .
C3 C -0.8943(3) 0.1947(2) -0.04036(11) 0.0564(5) Uani 1 1 d .
H3 H -0.9750 0.1582 0.0009 0.068 Uiso 1 1 calc R
C2 C -0.6023(3) 0.2864(2) -0.11031(9) 0.0565(5) Uani 1 1 d .
H2 H -0.4506 0.3249 -0.1278 0.068 Uiso 1 1 calc R
C16 C 0.4677(4) -0.2716(2) 0.31204(11) 0.0621(5) Uani 1 1 d .
C20 C 0.8424(4) 0.3997(2) 0.40795(13) 0.0768(6) Uani 1 1 d .
H20A H 0.9507 0.4253 0.3695 0.115 Uiso 1 1 calc R
H20B H 0.9319 0.3844 0.4531 0.115 Uiso 1 1 calc R
H20C H 0.7701 0.4783 0.4161 0.115 Uiso 1 1 calc R
C1 C -0.8208(3) 0.2620(2) -0.14928(11) 0.0621(5) Uani 1 1 d .
H1 H -0.8437 0.2813 -0.1993 0.074 Uiso 1 1 calc R
N3 N 0.3400(4) -0.3751(2) 0.28258(12) 0.0915(6) Uani 1 1 d .
C21 C 0.4678(4) 0.2186(3) 0.44483(10) 0.0690(6) Uani 1 1 d .
H21A H 0.3932 0.2967 0.4515 0.104 Uiso 1 1 calc R
H21B H 0.5562 0.2059 0.4907 0.104 Uiso 1 1 calc R
H21C H 0.3443 0.1285 0.4305 0.104 Uiso 1 1 calc R
N4 N 1.0038(4) -0.1711(2) 0.42649(11) 0.0840(6) Uani 1 1 d .

loop_
_atom_site_aniso_label
_atom_site_aniso_U_11
_atom_site_aniso_U_22
_atom_site_aniso_U_33
_atom_site_aniso_U_23
_atom_site_aniso_U_13
_atom_site_aniso_U_12
N2 0.0410(8) 0.0452(8) 0.0517(8) -0.0041(6) -0.0026(6) 0.0105(6)
C12 0.0514(10) 0.0457(9) 0.0371(8) -0.0034(7) 0.0013(7) 0.0116(7)
C7 0.0499(9) 0.0433(9) 0.0405(8) -0.0055(7) 0.0024(7) 0.0138(7)
C18 0.0457(10) 0.0521(10) 0.0515(10) -0.0013(8) 0.0007(8) 0.0108(8)
C14 0.0489(9) 0.0462(10) 0.0416(9) 0.0009(7) 0.0057(7) 0.0113(7)
C4 0.0415(9) 0.0433(9) 0.0457(9) -0.0056(7) 0.0016(7) 0.0114(7)
C5 0.0532(10) 0.0373(9) 0.0610(10) 0.0036(7) -0.0030(8) 0.0115(8)
C22 0.0620(11) 0.0416(9) 0.0526(10) -0.0030(7) -0.0043(8) 0.0115(8)
C10 0.0541(10) 0.0468(9) 0.0426(9) -0.0057(7) -0.0018(8) 0.0102(8)
C8 0.0536(10) 0.0418(9) 0.0457(9) 0.0029(7) 0.0051(8) 0.0101(7)
C11 0.0596(11) 0.0415(9) 0.0435(9) -0.0067(7) -0.0034(8) 0.0117(8)
C13 0.0567(10) 0.0418(9) 0.0473(9) -0.0055(7) -0.0034(8) 0.0090(8)
C6 0.0526(10) 0.0370(9) 0.0587(10) -0.0043(7) -0.0066(8) 0.0068(7)
N1 0.0508(9) 0.0718(11) 0.0689(11) -0.0117(8) -0.0107(8) 0.0169(8)
C15 0.0585(11) 0.0489(10) 0.0485(9) 0.0029(7) 0.0039(8) 0.0150(8)
C9 0.0465(9) 0.0408(9) 0.0490(9) -0.0034(7) 0.0054(8) 0.0040(7)
C19 0.0498(10) 0.0470(9) 0.0497(10) -0.0081(7) -0.0048(8) 0.0128(8)
C17 0.0650(12) 0.0540(11) 0.0619(11) 0.0089(9) 0.0068(10) 0.0217(9)
C3 0.0432(10) 0.0595(11) 0.0631(11) -0.0065(9) 0.0026(9) 0.0095(8)
C2 0.0534(11) 0.0578(11) 0.0523(10) 0.0016(8) 0.0012(9) 0.0064(8)
C16 0.0757(13) 0.0440(11) 0.0677(12) 0.0038(9) 0.0009(10) 0.0199(10)
C20 0.0783(14) 0.0525(12) 0.0889(15) -0.0162(10) -0.0265(12) 0.0117(10)
C1 0.0641(12) 0.0614(12) 0.0572(11) -0.0039(9) -0.0094(10) 0.0166(9)
N3 0.1135(16) 0.0492(11) 0.1027(15) -0.0056(10) -0.0115(13) 0.0146(11)
C21 0.0668(12) 0.0937(15) 0.0508(11) -0.0124(10) 0.0006(9) 0.0316(11)
N4 0.0802(13) 0.0812(13) 0.0954(14) 0.0149(10) -0.0061(11) 0.0340(10)

loop_
_atom_type_symbol
_atom_type_description
_atom_type_scat_dispersion_real
_atom_type_scat_dispersion_imag
_atom_type_scat_source
C C 0.0033 0.0016 'International Tables Vol C Tables 4.2.6.8 and 6.1.1.4'
H H 0.0000 0.0000 'International Tables Vol C Tables 4.2.6.8 and 6.1.1.4'
N N 0.0061 0.0033 'International Tables Vol C Tables 4.2.6.8 and 6.1.1.4'

loop_
_geom_angle_atom_site_label_1
_geom_angle_atom_site_label_2
_geom_angle_atom_site_label_3
_geom_angle
C3 N2 C2 105.83(14)
C3 N2 C4 127.44(15)
C2 N2 C4 126.72(14)
C13 C12 C11 118.78(15)
C13 C12 C22 120.40(15)
C11 C12 C22 120.80(14)
C6 C7 C8 117.22(15)
C6 C7 C10 120.33(15)
C8 C7 C10 122.42(15)
C14 C18 C19 113.48(14)
C14 C18 H18A 108.9
C19 C18 H18A 108.9
C14 C18 H18B 108.9
C19 C18 H18B 108.9
H18A C18 H18B 107.7
C15 C14 C13 120.85(15)
C15 C14 C18 121.09(16)
C13 C14 C18 117.96(15)
C5 C4 C9 119.47(15)
C5 C4 N2 120.30(14)
C9 C4 N2 120.23(14)
C6 C5 C4 119.98(15)
C6 C5 H5 120.0
C4 C5 H5 120.0
C12 C22 C19 113.89(14)
C12 C22 H22A 108.8
C19 C22 H22A 108.8
C12 C22 H22B 108.8
C19 C22 H22B 108.8
H22A C22 H22B 107.7
C11 C10 C7 124.74(16)
C11 C10 H10 117.6
C7 C10 H10 117.6
C9 C8 C7 121.54(15)
C9 C8 H8 119.2
C7 C8 H8 119.2
C10 C11 C12 127.36(16)
C10 C11 H11 116.3
C12 C11 H11 116.3
C12 C13 C14 123.35(15)
C12 C13 H13 118.3
C14 C13 H13 118.3
C5 C6 C7 121.55(15)
C5 C6 H6 119.2
C7 C6 H6 119.2
C3 N1 C1 104.34(16)
C14 C15 C16 121.66(17)
C14 C15 C17 122.43(16)
C16 C15 C17 115.87(16)
C8 C9 C4 120.04(14)
C8 C9 H9 120.0
C4 C9 H9 120.0
C18 C19 C21 109.64(15)
C18 C19 C22 109.27(14)
C21 C19 C22 110.68(15)
C18 C19 C20 108.66(15)
C21 C19 C20 109.44(16)
C22 C19 C20 109.12(15)
N4 C17 C15 179.1(2)
N1 C3 N2 112.79(17)
N1 C3 H3 123.6
N2 C3 H3 123.6
C1 C2 N2 106.03(16)
C1 C2 H2 127.0
N2 C2 H2 127.0
N3 C16 C15 178.6(2)
C19 C20 H20A 109.5
C19 C20 H20B 109.5
H20A C20 H20B 109.5
C19 C20 H20C 109.5
H20A C20 H20C 109.5
H20B C20 H20C 109.5
C2 C1 N1 111.00(17)
C2 C1 H1 124.5
N1 C1 H1 124.5
C19 C21 H21A 109.5
C19 C21 H21B 109.5
H21A C21 H21B 109.5
C19 C21 H21C 109.5
H21A C21 H21C 109.5
H21B C21 H21C 109.5

loop_
_geom_bond_atom_site_label_1
_geom_bond_atom_site_label_2
_geom_bond_distance
N2 C3 1.355(2)
N2 C2 1.374(2)
N2 C4 1.428(2)
C12 C13 1.348(2)
C12 C11 1.443(2)
C12 C22 1.502(2)
C7 C6 1.395(2)
C7 C8 1.400(2)
C7 C10 1.458(2)
C18 C14 1.504(2)
C18 C19 1.525(2)
C18 H18A 0.9700
C18 H18B 0.9700
C14 C15 1.366(2)
C14 C13 1.428(2)
C4 C5 1.386(2)
C4 C9 1.389(2)
C5 C6 1.375(2)
C5 H5 0.9300
C22 C19 1.529(2)
C22 H22A 0.9700
C22 H22B 0.9700
C10 C11 1.334(2)
C10 H10 0.9300
C8 C9 1.370(2)
C8 H8 0.9300
C11 H11 0.9300
C13 H13 0.9300
C6 H6 0.9300
N1 C3 1.306(2)
N1 C1 1.372(2)
C15 C16 1.433(3)
C15 C17 1.434(3)
C9 H9 0.9300
C19 C21 1.527(3)
C19 C20 1.531(3)
C17 N4 1.142(2)
C3 H3 0.9300
C2 C1 1.345(3)
C2 H2 0.9300
C16 N3 1.140(2)
C20 H20A 0.9600
C20 H20B 0.9600
C20 H20C 0.9600
C1 H1 0.9300
C21 H21A 0.9600
C21 H21B 0.9600
C21 H21C 0.9600

loop_
_geom_torsion_atom_site_label_1
_geom_torsion_atom_site_label_2
_geom_torsion_atom_site_label_3
_geom_torsion_atom_site_label_4
_geom_torsion
C19 C18 C14 C15 -155.16(16)
C19 C18 C14 C13 28.3(2)
C3 N2 C4 C5 -130.51(18)
C2 N2 C4 C5 48.0(2)
C3 N2 C4 C9 49.9(2)
C2 N2 C4 C9 -131.58(18)
C9 C4 C5 C6 2.4(2)
N2 C4 C5 C6 -177.23(14)
C13 C12 C22 C19 -23.1(2)
C11 C12 C22 C19 158.61(15)
C6 C7 C10 C11 -156.32(17)
C8 C7 C10 C11 21.9(3)
C6 C7 C8 C9 3.0(2)
C10 C7 C8 C9 -175.29(14)
C7 C10 C11 C12 178.39(15)
C13 C12 C11 C10 -176.52(17)
C22 C12 C11 C10 1.8(3)
C11 C12 C13 C14 176.09(15)
C22 C12 C13 C14 -2.2(3)
C15 C14 C13 C12 -176.98(16)
C18 C14 C13 C12 -0.5(2)
C4 C5 C6 C7 1.5(3)
C8 C7 C6 C5 -4.2(2)
C10 C7 C6 C5 174.16(15)
C13 C14 C15 C16 -2.2(3)
C18 C14 C15 C16 -178.63(15)
C13 C14 C15 C17 175.46(15)
C18 C14 C15 C17 -0.9(3)
C7 C8 C9 C4 0.8(2)
C5 C4 C9 C8 -3.5(2)
N2 C4 C9 C8 176.08(14)
C14 C18 C19 C21 70.56(18)
C14 C18 C19 C22 -50.90(18)
C14 C18 C19 C20 -169.87(15)
C12 C22 C19 C18 48.36(19)
C12 C22 C19 C21 -72.5(2)
C12 C22 C19 C20 167.04(16)
C14 C15 C17 N4 -89(12)
C16 C15 C17 N4 89(12)
C1 N1 C3 N2 0.5(2)
C2 N2 C3 N1 -0.3(2)
C4 N2 C3 N1 178.43(14)
C3 N2 C2 C1 0.02(19)
C4 N2 C2 C1 -178.77(14)
C14 C15 C16 N3 40(9)
C17 C15 C16 N3 -137(9)
N2 C2 C1 N1 0.3(2)
C3 N1 C1 C2 -0.5(2)
